data_7206470
loop_
_publ_author_name
'Guo, Y. Q.'
'Tan, R. Q.'
'Li, X.'
'Zhao, J. H.'
'Luo, Z. L.'
'Gao, C.'
'Song, W. J.'

_publ_section_title
;
 Shape-controlled growth and single-crystal XRD study of
 submillimeter-sized single crystals of SnO
;
_journal_issue 19
_journal_name_full CrystEngComm
_journal_page_first 5677
_journal_paper_doi 10.1039/c0ce00949k
_journal_volume 13
_journal_year 2011
_chemical_formula_sum 'O Sn'
_chemical_formula_weight 134.69
_chemical_name_systematic
; 
 ? 
;
_space_group_IT_number 129
_symmetry_cell_setting tetragonal
_symmetry_space_group_name_Hall '-P 4a 2a'
_symmetry_space_group_name_H-M 'P 4/n m m :2'
_atom_sites_solution_hydrogens none
_atom_sites_solution_primary direct
_atom_sites_solution_secondary difmap
_audit_creation_method SHELXL-97
_cell_angle_alpha 90.00
_cell_angle_beta 90.00
_cell_angle_gamma 90.00
_cell_formula_units_Z 2
_cell_length_a 3.8494(19)
_cell_length_b 3.8494(19)
_cell_length_c 4.894(5)
_cell_measurement_temperature 296(2)
_cell_volume 72.52(9)
_computing_structure_refinement 'SHELXL-97 (Sheldrick, 1997)'
_computing_structure_solution 'SHELXS-97 (Sheldrick, 1990)'
_diffrn_ambient_temperature 296(2)
_diffrn_measured_fraction_theta_full 0.984
_diffrn_measured_fraction_theta_max 0.984
_diffrn_measurement_device_type 'Bruker SMART APEX-II CCD area detector'
_diffrn_measurement_method 'phi and omega scans'
_diffrn_radiation_monochromator graphite
_diffrn_radiation_source 'fine-focus sealed tube'
_diffrn_radiation_type MoK\a
_diffrn_radiation_wavelength 0.71073
_diffrn_reflns_av_R_equivalents 0.0837
_diffrn_reflns_av_sigmaI/netI 0.0407
_diffrn_reflns_limit_h_max 4
_diffrn_reflns_limit_h_min -4
_diffrn_reflns_limit_k_max 4
_diffrn_reflns_limit_k_min -4
_diffrn_reflns_limit_l_max 6
_diffrn_reflns_limit_l_min -5
_diffrn_reflns_number 451
_diffrn_reflns_theta_full 27.06
_diffrn_reflns_theta_max 27.06
_diffrn_reflns_theta_min 4.16
_exptl_absorpt_coefficient_mu 16.942
_exptl_crystal_colour black
_exptl_crystal_density_diffrn 6.169
_exptl_crystal_density_method 'not measured'
_exptl_crystal_description plate
_exptl_crystal_F_000 116
_exptl_crystal_size_max 0.30
_exptl_crystal_size_mid 0.30
_exptl_crystal_size_min 0.03
_refine_diff_density_max 2.307
_refine_diff_density_min -2.134
_refine_diff_density_rms 0.884
_refine_ls_extinction_coef 0.91(15)
_refine_ls_extinction_expression Fc^*^=kFc[1+0.001xFc^2^\l^3^/sin(2\q)]^-1/4^
_refine_ls_extinction_method SHELXL
_refine_ls_goodness_of_fit_ref 1.407
_refine_ls_hydrogen_treatment none
_refine_ls_matrix_type full
_refine_ls_number_parameters 7
_refine_ls_number_reflns 62
_refine_ls_number_restraints 0
_refine_ls_restrained_S_all 1.407
_refine_ls_R_factor_all 0.0449
_refine_ls_R_factor_gt 0.0449
_refine_ls_shift/su_max 0.000
_refine_ls_shift/su_mean 0.000
_refine_ls_structure_factor_coef Fsqd
_refine_ls_weighting_details 'calc w=1/[\s^2^(Fo^2^)+(0.0600P)^2^+0.0000P] where P=(Fo^2^+2Fc^2^)/3'
_refine_ls_weighting_scheme calc
_refine_ls_wR_factor_gt 0.0966
_refine_ls_wR_factor_ref 0.0966
_reflns_number_gt 62
_reflns_number_total 62
_reflns_threshold_expression >2sigma(I)
_cod_data_source_file c0ce00949k.cif
_cod_data_source_block x1
_cod_depositor_comments
;
The following automatic conversions were performed:

'_symmetry_cell_setting' value 'Tetragonal' changed to 'tetragonal'
according to /home/saulius/struct/CIF-dictionaries/cif_core.dic
dictionary named 'cif_core.dic' version 2.4.1 from 2010-06-29.

Automatic conversion script
Id: cif_fix_values 1715 2011-07-08 13:25:40Z adriana 
;
_cod_original_cell_volume 72.51(9)
_cod_original_sg_symbol_H-M P4/nmm
_cod_database_code 7206470

loop_
_symmetry_equiv_pos_as_xyz
'x, y, z'
'-x+1/2, -y+1/2, z'
'-y+1/2, x, z'
'y, -x+1/2, z'
'-x, y+1/2, -z'
'x+1/2, -y, -z'
'y+1/2, x+1/2, -z'
'-y, -x, -z'
'-x, -y, -z'
'x-1/2, y-1/2, -z'
'y-1/2, -x, -z'
'-y, x-1/2, -z'
'x, -y-1/2, z'
'-x-1/2, y, z'
'-y-1/2, -x-1/2, z'
'y, x, z'

loop_
_atom_site_label
_atom_site_type_symbol
_atom_site_fract_x
_atom_site_fract_y
_atom_site_fract_z
_atom_site_U_iso_or_equiv
_atom_site_adp_type
_atom_site_occupancy
_atom_site_symmetry_multiplicity
_atom_site_calc_flag
_atom_site_refinement_flags
Sn1 Sn 0.2500 0.2500 0.2377(2) 0.0101(10) Uani 1 8 d S
O1 O 0.7500 0.2500 0.0000 0.012(2) Uani 1 8 d S

loop_
_atom_site_aniso_label
_atom_site_aniso_U_11
_atom_site_aniso_U_22
_atom_site_aniso_U_33
_atom_site_aniso_U_23
_atom_site_aniso_U_13
_atom_site_aniso_U_12
Sn1 0.0106(11) 0.0106(11) 0.0091(12) 0.000 0.000 0.000
O1 0.008(2) 0.008(2) 0.021(5) 0.000 0.000 0.000

loop_
_atom_type_symbol
_atom_type_description
_atom_type_scat_dispersion_real
_atom_type_scat_dispersion_imag
_atom_type_scat_source
O O 0.0106 0.0060 'International Tables Vol C Tables 4.2.6.8 and 6.1.1.4'
Sn Sn -0.6537 1.4246 'International Tables Vol C Tables 4.2.6.8 and 6.1.1.4'

loop_
_geom_angle_atom_site_label_1
_geom_angle_atom_site_label_2
_geom_angle_atom_site_label_3
_geom_angle
_geom_angle_site_symmetry_1
_geom_angle_site_symmetry_3
O1 Sn1 O1 74.48(3) 9_655 1_455
O1 Sn1 O1 117.71(7) 9_655 9_665
O1 Sn1 O1 74.48(3) 1_455 9_665
O1 Sn1 O1 74.48(3) 9_655 .
O1 Sn1 O1 117.71(7) 1_455 .
O1 Sn1 O1 74.48(3) 9_665 .
Sn1 O1 Sn1 105.52(3) 9_655 1_655
Sn1 O1 Sn1 117.71(7) 9_655 9_665
Sn1 O1 Sn1 105.52(3) 1_655 9_665
Sn1 O1 Sn1 105.52(3) 9_655 .
Sn1 O1 Sn1 117.71(7) 1_655 .
Sn1 O1 Sn1 105.52(3) 9_665 .

loop_
_geom_bond_atom_site_label_1
_geom_bond_atom_site_label_2
_geom_bond_distance
_geom_bond_site_symmetry_2
Sn1 O1 2.2489(11) 9_655
Sn1 O1 2.2489(11) 1_455
Sn1 O1 2.2489(11) 9_665
Sn1 O1 2.2489(11) .
O1 Sn1 2.2489(11) 9_655
O1 Sn1 2.2489(11) 1_655
O1 Sn1 2.2489(11) 9_665
